data_7020684
loop_
_publ_author_name
'Farina, Paolo'
'Levason, William'
'Reid, Gillian'

_publ_section_title
;
 s-Block chalcogenoether chemistry--thio- and selenoether coordination
 with hard Group 2 ions.
;
_journal_issue 1
_journal_name_full 'Dalton transactions (Cambridge, England : 2003)'
_journal_page_first 89
_journal_page_last 99
_journal_paper_doi 10.1039/c2dt31692g
_journal_volume 42
_journal_year 2013
_chemical_formula_moiety 'C10 H20 Ca I2 O3 S2'
_chemical_formula_sum 'C10 H20 Ca I2 O3 S2'
_chemical_formula_weight 546.26
_chemical_name_common diiodo(1,4,7-trioxa-10,13-dithiacyclopentadecane)calcium(ii)
_chemical_name_systematic
;
diiodo(1,4,7-trioxa-10,13-dithiacyclopentadecane)calcium(II)
;
_space_group_IT_number 14
_space_group_name_Hall '-P 2yn'
_symmetry_cell_setting monoclinic
_symmetry_space_group_name_Hall '-P 2yn'
_symmetry_space_group_name_H-M 'P 1 21/n 1'
_atom_sites_solution_hydrogens geom
_atom_sites_solution_primary direct
_atom_sites_solution_secondary difmap
_audit_creation_date 2011-11-25
_audit_creation_method 'SHELXL-97 + hand edit'
_cell_angle_alpha 90.00
_cell_angle_beta 101.82(4)
_cell_angle_gamma 90.00
_cell_formula_units_Z 4
_cell_length_a 10.027(4)
_cell_length_b 13.924(5)
_cell_length_c 12.848(5)
_cell_measurement_reflns_used 7438
_cell_measurement_temperature 100(2)
_cell_measurement_theta_max 27.5
_cell_measurement_theta_min 3.2
_cell_volume 1755.8(12)
_computing_cell_refinement 'CrystalClear-SM Expert 2.0 r7 (Rigaku, 2011)'
_computing_data_collection 'CrystalClear-SM Expert 2.0 r7 (Rigaku, 2011)'
_computing_data_reduction 'CrystalClear-SM Expert 2.0 r7 (Rigaku, 2011)'
_computing_structure_refinement 'SHELXL-97 (Sheldrick, 1997)'
_computing_structure_solution 'SHELXS-97 (Sheldrick, 1997)'
_diffrn_ambient_temperature 100(2)
_diffrn_measured_fraction_theta_full 0.996
_diffrn_measured_fraction_theta_max 0.996
_diffrn_measurement_device 'AFC12 (Right): Kappa 3-circle'
_diffrn_measurement_device_type 'Rigaku Saturn724+ (2x2 bin mode)'
_diffrn_measurement_method 'profile data from \w-scans'
_diffrn_radiation_monochromator graphite
_diffrn_radiation_source 'Rotating anode'
_diffrn_radiation_type MoK\a
_diffrn_radiation_wavelength 0.71073
_diffrn_reflns_av_R_equivalents 0.0415
_diffrn_reflns_av_sigmaI/netI 0.0521
_diffrn_reflns_limit_h_max 12
_diffrn_reflns_limit_h_min -13
_diffrn_reflns_limit_k_max 12
_diffrn_reflns_limit_k_min -18
_diffrn_reflns_limit_l_max 16
_diffrn_reflns_limit_l_min -10
_diffrn_reflns_number 8699
_diffrn_reflns_theta_full 27.48
_diffrn_reflns_theta_max 27.48
_diffrn_reflns_theta_min 3.23
_diffrn_standards_number 0
_exptl_absorpt_coefficient_mu 4.110
_exptl_absorpt_correction_T_max 1.000
_exptl_absorpt_correction_T_min 0.568
_exptl_absorpt_correction_type multi-scan
_exptl_absorpt_process_details 'CrystalClear-SM Expert 2.0 r7 (Rigaku, 2011)'
_exptl_crystal_colour orange
_exptl_crystal_density_diffrn 2.067
_exptl_crystal_density_method 'not measured'
_exptl_crystal_description needle
_exptl_crystal_F_000 1048
_exptl_crystal_size_max 0.08
_exptl_crystal_size_mid 0.05
_exptl_crystal_size_min 0.02
_refine_diff_density_max 1.424
_refine_diff_density_min -3.032
_refine_diff_density_rms 0.212
_refine_ls_extinction_method none
_refine_ls_goodness_of_fit_ref 0.989
_refine_ls_hydrogen_treatment constr
_refine_ls_matrix_type full
_refine_ls_number_parameters 163
_refine_ls_number_reflns 4003
_refine_ls_number_restraints 0
_refine_ls_restrained_S_all 0.989
_refine_ls_R_factor_all 0.0538
_refine_ls_R_factor_gt 0.0438
_refine_ls_shift/su_max 0.001
_refine_ls_shift/su_mean 0.000
_refine_ls_structure_factor_coef Fsqd
_refine_ls_weighting_details 'w=1/[\s^2^(Fo^2^)+(0.0697P)^2^+6.0370P] where P=(Fo^2^+2Fc^2^)/3'
_refine_ls_weighting_scheme calc
_refine_ls_wR_factor_gt 0.1098
_refine_ls_wR_factor_ref 0.1191
_reflns_number_gt 3329
_reflns_number_total 4003
_reflns_threshold_expression I>2sigma(I)
_cod_data_source_file c2dt31692g.txt
_cod_data_source_block 11paf033a
_cod_original_sg_symbol_H-M 'P 21/n'
_cod_database_code 7020684

loop_
_symmetry_equiv_pos_as_xyz
'x, y, z'
'-x+1/2, y+1/2, -z+1/2'
'-x, -y, -z'
'x-1/2, -y-1/2, z-1/2'

loop_
_atom_site_label
_atom_site_type_symbol
_atom_site_fract_x
_atom_site_fract_y
_atom_site_fract_z
_atom_site_U_iso_or_equiv
_atom_site_adp_type
_atom_site_occupancy
_atom_site_symmetry_multiplicity
_atom_site_calc_flag
_atom_site_refinement_flags
Ca1 Ca 0.18431(11) 0.20358(8) 0.96650(9) 0.0182(2) Uani 1 1 d .
I1 I 0.23678(4) 0.08598(3) 0.77577(3) 0.02258(12) Uani 1 1 d .
I2 I -0.12155(4) 0.23913(3) 0.84691(3) 0.02180(12) Uani 1 1 d .
S1 S 0.41478(15) 0.33358(11) 0.94789(12) 0.0231(3) Uani 1 1 d .
S2 S 0.12354(15) 0.40957(10) 0.99725(12) 0.0233(3) Uani 1 1 d .
O1 O 0.0756(4) 0.2246(3) 1.1176(3) 0.0212(8) Uani 1 1 d .
O2 O 0.1629(4) 0.0553(3) 1.0569(3) 0.0212(8) Uani 1 1 d .
O3 O 0.4112(4) 0.1408(3) 1.0598(3) 0.0206(8) Uani 1 1 d .
C1 C 0.0045(6) 0.1383(5) 1.1383(5) 0.0269(13) Uani 1 1 d .
H1A H -0.0717 0.1244 1.0780 0.032 Uiso 1 1 calc R
H1B H -0.0328 0.1461 1.2034 0.032 Uiso 1 1 calc R
C2 C 0.1068(7) 0.0585(5) 1.1523(5) 0.0276(13) Uani 1 1 d .
H2A H 0.1800 0.0706 1.2154 0.033 Uiso 1 1 calc R
H2B H 0.0625 -0.0034 1.1624 0.033 Uiso 1 1 calc R
C3 C 0.2848(6) -0.0002(4) 1.0712(5) 0.0239(12) Uani 1 1 d .
H3A H 0.2983 -0.0229 1.0011 0.029 Uiso 1 1 calc R
H3B H 0.2754 -0.0573 1.1150 0.029 Uiso 1 1 calc R
C4 C 0.4078(6) 0.0569(4) 1.1245(5) 0.0234(12) Uani 1 1 d .
H4A H 0.3998 0.0756 1.1973 0.028 Uiso 1 1 calc R
H4B H 0.4919 0.0186 1.1290 0.028 Uiso 1 1 calc R
C5 C 0.5358(6) 0.1944(4) 1.0941(5) 0.0228(12) Uani 1 1 d .
H5A H 0.6134 0.1496 1.1145 0.027 Uiso 1 1 calc R
H5B H 0.5293 0.2339 1.1569 0.027 Uiso 1 1 calc R
C6 C 0.5589(7) 0.2583(4) 1.0048(5) 0.0262(13) Uani 1 1 d .
H6A H 0.5818 0.2175 0.9478 0.031 Uiso 1 1 calc R
H6B H 0.6384 0.3000 1.0316 0.031 Uiso 1 1 calc R
C7 C 0.4067(6) 0.4132(4) 1.0591(5) 0.0242(12) Uani 1 1 d .
H7A H 0.3990 0.3753 1.1228 0.029 Uiso 1 1 calc R
H7B H 0.4901 0.4531 1.0765 0.029 Uiso 1 1 calc R
C8 C 0.2815(6) 0.4769(4) 1.0255(5) 0.0248(12) Uani 1 1 d .
H8A H 0.2905 0.5136 0.9612 0.030 Uiso 1 1 calc R
H8B H 0.2778 0.5237 1.0828 0.030 Uiso 1 1 calc R
C9 C 0.0939(7) 0.3947(4) 1.1324(5) 0.0257(13) Uani 1 1 d .
H9A H 0.1824 0.3867 1.1825 0.031 Uiso 1 1 calc R
H9B H 0.0498 0.4532 1.1532 0.031 Uiso 1 1 calc R
C10 C 0.0053(6) 0.3092(5) 1.1402(5) 0.0283(13) Uani 1 1 d .
H10A H -0.0143 0.3051 1.2125 0.034 Uiso 1 1 calc R
H10B H -0.0823 0.3154 1.0885 0.034 Uiso 1 1 calc R

loop_
_atom_site_aniso_label
_atom_site_aniso_U_11
_atom_site_aniso_U_22
_atom_site_aniso_U_33
_atom_site_aniso_U_23
_atom_site_aniso_U_13
_atom_site_aniso_U_12
Ca1 0.0114(5) 0.0248(6) 0.0186(5) 0.0002(4) 0.0039(4) 0.0005(4)
I1 0.01506(19) 0.0338(2) 0.0194(2) -0.00224(14) 0.00467(14) 0.00225(14)
I2 0.01230(18) 0.0310(2) 0.0214(2) 0.00141(14) 0.00191(14) -0.00041(13)
S1 0.0185(7) 0.0280(7) 0.0236(7) 0.0022(6) 0.0060(5) -0.0024(5)
S2 0.0207(7) 0.0275(7) 0.0211(7) -0.0003(5) 0.0025(5) 0.0053(5)
O1 0.0142(19) 0.031(2) 0.019(2) -0.0032(17) 0.0050(15) 0.0015(16)
O2 0.0167(19) 0.027(2) 0.022(2) 0.0004(16) 0.0084(16) -0.0007(16)
O3 0.0150(18) 0.024(2) 0.022(2) 0.0042(16) 0.0017(15) -0.0025(16)
C1 0.016(3) 0.039(3) 0.028(3) 0.001(3) 0.009(2) -0.002(2)
C2 0.027(3) 0.033(3) 0.025(3) 0.004(3) 0.010(2) -0.001(3)
C3 0.019(3) 0.026(3) 0.027(3) 0.005(2) 0.007(2) -0.004(2)
C4 0.017(3) 0.026(3) 0.026(3) 0.006(2) 0.001(2) 0.002(2)
C5 0.011(2) 0.030(3) 0.025(3) -0.001(2) -0.002(2) 0.001(2)
C6 0.021(3) 0.031(3) 0.029(3) -0.006(2) 0.009(2) -0.002(2)
C7 0.021(3) 0.025(3) 0.025(3) 0.001(2) 0.001(2) -0.004(2)
C8 0.028(3) 0.022(3) 0.024(3) 0.003(2) 0.001(2) -0.004(2)
C9 0.028(3) 0.031(3) 0.018(3) -0.001(2) 0.004(2) 0.008(3)
C10 0.021(3) 0.036(3) 0.029(3) 0.001(3) 0.008(2) 0.011(3)

loop_
_atom_type_symbol
_atom_type_description
_atom_type_scat_dispersion_real
_atom_type_scat_dispersion_imag
_atom_type_scat_source
C C 0.0033 0.0016 'International Tables Vol C Tables 4.2.6.8 and 6.1.1.4'
H H 0.0000 0.0000 'International Tables Vol C Tables 4.2.6.8 and 6.1.1.4'
O O 0.0106 0.0060 'International Tables Vol C Tables 4.2.6.8 and 6.1.1.4'
S S 0.1246 0.1234 'International Tables Vol C Tables 4.2.6.8 and 6.1.1.4'
Ca Ca 0.2262 0.3064 'International Tables Vol C Tables 4.2.6.8 and 6.1.1.4'
I I -0.4742 1.8119 'International Tables Vol C Tables 4.2.6.8 and 6.1.1.4'

loop_
_geom_angle_atom_site_label_1
_geom_angle_atom_site_label_2
_geom_angle_atom_site_label_3
_geom_angle
O2 Ca1 O1 67.54(14)
O2 Ca1 O3 68.32(13)
O1 Ca1 O3 99.91(14)
O2 Ca1 S2 136.38(11)
O1 Ca1 S2 68.91(11)
O3 Ca1 S2 117.64(10)
O2 Ca1 S1 135.10(11)
O1 Ca1 S1 118.18(11)
O3 Ca1 S1 66.86(10)
S2 Ca1 S1 66.98(5)
O2 Ca1 I1 88.54(10)
O1 Ca1 I1 151.27(11)
O3 Ca1 I1 84.76(10)
S2 Ca1 I1 133.71(5)
S1 Ca1 I1 89.85(5)
O2 Ca1 I2 101.23(10)
O1 Ca1 I2 79.69(10)
O3 Ca1 I2 168.45(10)
S2 Ca1 I2 73.15(4)
S1 Ca1 I2 123.64(5)
I1 Ca1 I2 90.19(4)
C6 S1 C7 101.3(3)
C6 S1 Ca1 100.6(2)
C7 S1 Ca1 98.4(2)
C8 S2 C9 100.0(3)
C8 S2 Ca1 109.3(2)
C9 S2 Ca1 95.4(2)
C10 O1 C1 111.3(5)
C10 O1 Ca1 125.5(4)
C1 O1 Ca1 111.3(3)
C3 O2 C2 112.2(4)
C3 O2 Ca1 111.7(3)
C2 O2 Ca1 118.1(3)
C4 O3 C5 111.4(4)
C4 O3 Ca1 115.7(3)
C5 O3 Ca1 127.6(3)
O1 C1 C2 106.7(5)
O1 C1 H1A 110.4
C2 C1 H1A 110.4
O1 C1 H1B 110.4
C2 C1 H1B 110.4
H1A C1 H1B 108.6
O2 C2 C1 107.2(5)
O2 C2 H2A 110.3
C1 C2 H2A 110.3
O2 C2 H2B 110.3
C1 C2 H2B 110.3
H2A C2 H2B 108.5
O2 C3 C4 111.9(5)
O2 C3 H3A 109.2
C4 C3 H3A 109.2
O2 C3 H3B 109.2
C4 C3 H3B 109.2
H3A C3 H3B 107.9
O3 C4 C3 106.3(4)
O3 C4 H4A 110.5
C3 C4 H4A 110.5
O3 C4 H4B 110.5
C3 C4 H4B 110.5
H4A C4 H4B 108.7
O3 C5 C6 109.4(5)
O3 C5 H5A 109.8
C6 C5 H5A 109.8
O3 C5 H5B 109.8
C6 C5 H5B 109.8
H5A C5 H5B 108.3
C5 C6 S1 114.5(4)
C5 C6 H6A 108.6
S1 C6 H6A 108.6
C5 C6 H6B 108.6
S1 C6 H6B 108.6
H6A C6 H6B 107.6
C8 C7 S1 107.3(4)
C8 C7 H7A 110.3
S1 C7 H7A 110.3
C8 C7 H7B 110.3
S1 C7 H7B 110.3
H7A C7 H7B 108.5
C7 C8 S2 113.0(4)
C7 C8 H8A 109.0
S2 C8 H8A 109.0
C7 C8 H8B 109.0
S2 C8 H8B 109.0
H8A C8 H8B 107.8
C10 C9 S2 111.4(4)
C10 C9 H9A 109.3
S2 C9 H9A 109.3
C10 C9 H9B 109.3
S2 C9 H9B 109.3
H9A C9 H9B 108.0
O1 C10 C9 108.4(5)
O1 C10 H10A 110.0
C9 C10 H10A 110.0
O1 C10 H10B 110.0
C9 C10 H10B 110.0
H10A C10 H10B 108.4

loop_
_geom_bond_atom_site_label_1
_geom_bond_atom_site_label_2
_geom_bond_distance
Ca1 O2 2.400(4)
Ca1 O1 2.432(4)
Ca1 O3 2.502(4)
Ca1 S2 2.975(2)
Ca1 S1 2.9834(19)
Ca1 I1 3.0808(14)
Ca1 I2 3.1751(17)
S1 C6 1.813(7)
S1 C7 1.824(6)
S2 C8 1.812(6)
S2 C9 1.832(6)
O1 C10 1.432(7)
O1 C1 1.450(7)
O2 C3 1.426(7)
O2 C2 1.450(7)
O3 C4 1.438(7)
O3 C5 1.444(7)
C1 C2 1.498(9)
C1 H1A 0.9900
C1 H1B 0.9900
C2 H2A 0.9900
C2 H2B 0.9900
C3 C4 1.509(8)
C3 H3A 0.9900
C3 H3B 0.9900
C4 H4A 0.9900
C4 H4B 0.9900
C5 C6 1.506(9)
C5 H5A 0.9900
C5 H5B 0.9900
C6 H6A 0.9900
C6 H6B 0.9900
C7 C8 1.526(8)
C7 H7A 0.9900
C7 H7B 0.9900
C8 H8A 0.9900
C8 H8B 0.9900
C9 C10 1.501(9)
C9 H9A 0.9900
C9 H9B 0.9900
C10 H10A 0.9900
C10 H10B 0.9900

loop_
_geom_torsion_atom_site_label_1
_geom_torsion_atom_site_label_2
_geom_torsion_atom_site_label_3
_geom_torsion_atom_site_label_4
_geom_torsion
C10 O1 C1 C2 -159.3(5)
Ca1 O1 C1 C2 55.4(5)
C3 O2 C2 C1 164.8(5)
Ca1 O2 C2 C1 32.7(6)
O1 C1 C2 O2 -56.5(6)
C2 O2 C3 C4 -82.1(6)
Ca1 O2 C3 C4 53.2(5)
C2 O2 C3 Ca1 -135.3(5)
C5 O3 C4 C3 -171.6(5)
Ca1 O3 C4 C3 32.1(6)
O2 C3 C4 O3 -56.1(6)
C4 O3 C5 C6 159.8(5)
Ca1 O3 C5 C6 -47.3(6)
O3 C5 C6 S1 51.9(6)
C7 S1 C6 C5 66.4(5)
Ca1 S1 C6 C5 -34.5(5)
C6 S1 C7 C8 -175.8(4)
Ca1 S1 C7 C8 -73.1(4)
S1 C7 C8 S2 62.2(5)
C9 S2 C8 C7 82.5(5)
Ca1 S2 C8 C7 -16.9(5)
C8 S2 C9 C10 -156.2(4)
Ca1 S2 C9 C10 -45.5(4)
C1 O1 C10 C9 171.9(5)
Ca1 O1 C10 C9 -48.8(6)
S2 C9 C10 O1 63.3(6)
